data_1530985
loop_
_publ_author_name
'Weakley, T.J.R.'

_publ_section_title
;
 The crystal structure of potassium nonamolybdomanganate(IV) hexahydrate,
 K6 (Mn Mo9 O32) (H2 O)6
;
_journal_name_full 'Journal of the Less-Common Metals'
_journal_page_first 289
_journal_page_last 296
_journal_volume 54
_journal_year 1977
_chemical_formula_sum 'H11.04 K6 Mn Mo9 O37.52'
_chemical_name_systematic 'K6 (Mn Mo9 O32) (H2 O)5.52'
_space_group_IT_number 146
_symmetry_space_group_name_Hall 'R 3'
_symmetry_space_group_name_H-M 'R 3 :H'
_cell_angle_alpha 90
_cell_angle_beta 90
_cell_angle_gamma 120
_cell_formula_units_Z 3
_cell_length_a 15.59
_cell_length_b 15.59
_cell_length_c 12.44
_cell_volume 2618.444
_citation_journal_id_ASTM JCOMAH
_cod_data_source_file Weakley_JCOMAH_1977_145.cif
_cod_data_source_block H11.04K6Mn1Mo9O37.52
_cod_original_formula_sum 'H11.04 K6 Mn1 Mo9 O37.52'
_cod_database_code 1530985

loop_
_symmetry_equiv_pos_as_xyz
x,y,z
-y,x-y,z
-x+y,-x,z
x+2/3,y+1/3,z+1/3
-y+2/3,x-y+1/3,z+1/3
-x+y+2/3,-x+1/3,z+1/3
x+1/3,y+2/3,z+2/3
-y+1/3,x-y+2/3,z+2/3
-x+y+1/3,-x+2/3,z+2/3

loop_
_atom_site_label
_atom_site_type_symbol
_atom_site_fract_x
_atom_site_fract_y
_atom_site_fract_z
_atom_site_occupancy
_atom_site_U_iso_or_equiv
O6 O-2 0.2982 0.0547 -0.0893 1 0.0
O11 O-2 0 0 0.258 1 0.0
O5 O-2 0.066 0.2997 0.0874 1 0.0
O4 O-2 0.1209 0.2314 -0.0855 1 0.0
O8 O-2 0.0394 0.186 -0.2897 1 0.0
Mo3 Mo+6 0.0904 0.1427 -0.2031 1 0.0
O9 O-2 0.1843 0.2061 0.2497 1 0.0
O1 O-2 0.0472 0.1126 0.092 1 0.0
O13 O-2 0.3981 0.4584 0.1976 1 0.0
O12 O-2 0 0 -0.2637 1 0.0
O3 O-2 0.2306 0.1144 0.0877 1 0.0
O7 O-2 0.1808 0.0309 0.293 1 0.0
Mn1 Mn+4 0 0 0 1 0.0
Mo2 Mo+6 0.1431 0.0868 0.2005 1 0.0
Mo1 Mo+6 0.2022 -0.0039 -0.0019 1 0.0
K1 K+1 0.4464 0.0027 -0.008 1 0.0
O2 O-2 0.1121 0.0422 -0.0949 1 0.0
O10 O-2 0.2017 0.1764 -0.2547 1 0.0
O14 O-2 0.1535 0.0718 0.5166 0.84 0.0
K2 K+1 0.2886 0.3126 0.041 1 0.0
